data_7114480
loop_
_publ_author_name
'Vishweshwar, Peddy'
'Thaimattam, Ram'
'Jask\'olski, Mariusz'
'Desiraju, Gautam R.'

_publ_section_title
;
 Supramolecular synthons based on N--H&#x22ef;N and C--H&#x22ef;O hydrogen 
 bonds. Crystal engineering of a helical structure with 5,5-diethylbarbituric
 acid
;
_journal_issue 17
_journal_name_full 'Chemical Communications'
_journal_page_first 1830
_journal_page_last 1831
_journal_paper_doi 10.1039/b204388b
_journal_year 2002
_chemical_formula_sum 'C34 H30 N4 O3'
_chemical_formula_weight 542.62
_chemical_melting_point 448
_chemical_name_common
;
1:2 molecular complex of 5,5-diethylbarbituric acid and acridine
;
_chemical_name_systematic
;
1:2 molecular complex of 5,5-diethylbarbituric acid and acridine
;
_space_group_IT_number 15
_symmetry_cell_setting monoclinic
_symmetry_space_group_name_Hall '-C 2yc'
_symmetry_space_group_name_H-M 'C 1 2/c 1'
_atom_sites_solution_hydrogens geom
_atom_sites_solution_primary direct
_atom_sites_solution_secondary difmap
_audit_creation_method SHELXL-97
_cell_angle_alpha 90.00
_cell_angle_beta 111.47(3)
_cell_angle_gamma 90.00
_cell_formula_units_Z 4
_cell_length_a 18.249(4)
_cell_length_b 16.260(3)
_cell_length_c 10.053(2)
_cell_measurement_reflns_used 1250
_cell_measurement_temperature 100
_cell_volume 2776.0(11)
_computing_data_collection KUMA-1
_computing_data_reduction 'KM4-RED [KUMA-2]'
_computing_molecular_graphics 'PLUTON (Spek, 1992)'
_computing_publication_material 'SHELXL-97 (Sheldrick, 1997)'
_computing_structure_refinement 'SHELXL-97 (Sheldrick, 1997)'
_computing_structure_solution 'SHELXS-97 (Sheldrick, 1990)'
_diffrn_ambient_temperature 100
_diffrn_measured_fraction_theta_full 0.982
_diffrn_measured_fraction_theta_max 0.982
_diffrn_measurement_device_type 'KUMA CCD detector [KUMA-1]'
_diffrn_measurement_method '/w scans'
_diffrn_radiation_monochromator graphite
_diffrn_radiation_source 'sealed tube'
_diffrn_radiation_type MoK\a
_diffrn_radiation_wavelength 0.71073
_diffrn_reflns_av_R_equivalents 0.0457
_diffrn_reflns_av_sigmaI/netI 0.0398
_diffrn_reflns_limit_h_max 23
_diffrn_reflns_limit_h_min -21
_diffrn_reflns_limit_k_max 21
_diffrn_reflns_limit_k_min -21
_diffrn_reflns_limit_l_max 9
_diffrn_reflns_limit_l_min -13
_diffrn_reflns_number 8781
_diffrn_reflns_theta_full 27.50
_diffrn_reflns_theta_max 27.50
_diffrn_reflns_theta_min 3.60
_exptl_absorpt_coefficient_mu 0.084
_exptl_absorpt_correction_type none
_exptl_crystal_colour 'Pale yellow'
_exptl_crystal_density_diffrn 1.298
_exptl_crystal_density_method 'not measured'
_exptl_crystal_description needle
_exptl_crystal_F_000 1144
_exptl_crystal_size_max 0.35
_exptl_crystal_size_mid 0.25
_exptl_crystal_size_min 0.15
_refine_diff_density_max 0.266
_refine_diff_density_min -0.232
_refine_diff_density_rms 0.046
_refine_ls_extinction_coef 0.0032(6)
_refine_ls_extinction_expression Fc^*^=kFc[1+0.001xFc^2^\l^3^/sin(2\q)]^-1/4^
_refine_ls_extinction_method SHELXL
_refine_ls_goodness_of_fit_ref 1.150
_refine_ls_hydrogen_treatment refall
_refine_ls_matrix_type full
_refine_ls_number_parameters 248
_refine_ls_number_reflns 3138
_refine_ls_number_restraints 0
_refine_ls_restrained_S_all 1.150
_refine_ls_R_factor_all 0.0580
_refine_ls_R_factor_gt 0.0434
_refine_ls_shift/su_max 0.002
_refine_ls_shift/su_mean 0.000
_refine_ls_structure_factor_coef Fsqd
_refine_ls_weighting_details 'calc w=1/[\s^2^(Fo^2^)+(0.0512P)^2^+0.4468P] where P=(Fo^2^+2Fc^2^)/3'
_refine_ls_weighting_scheme calc
_refine_ls_wR_factor_gt 0.0996
_refine_ls_wR_factor_ref 0.1063
_reflns_number_gt 2597
_reflns_number_total 3138
_reflns_threshold_expression >2sigma(I)
_cod_data_source_file b204388b.txt
_cod_data_source_block acr
_cod_depositor_comments
;
The following automatic conversions were performed:
'_atom_site_symetry_multiplicity' tag replaced with
'_atom_site_symmetry_multiplicity'.

Automatic conversion script
Id: cif_correct_tags 1440 2010-10-19 06:21:57Z saulius 

The following automatic conversions were performed:

'_cell_measurement_temperature' value '100K' was changed to '100' -
the value should be numeric and without a unit
designator.

'_diffrn_ambient_temperature' value '100K' was changed
to '100' - the value should be numeric and without a unit
designator.

'_chemical_melting_point' value '448 K' was changed to
'448' - the value should be numeric and without a unit
designator.

'_symmetry_cell_setting' value 'Monoclinic' changed to
'monoclinic' according to
/usr/data/users/saulius/automatic-downloads/retrospective/RSC/lib/dictionaries/cif_core.dic
dictionary named 'cif_core.dic' version 2.4.2 from 2011-04-26.

Automatic conversion script
Id: cif_fix_values 2281 2013-09-26 08:29:07Z andrius 
;
_cod_original_cell_volume 2776.0(10)
_cod_original_sg_symbol_H-M C2/c
_cod_database_code 7114480

loop_
_symmetry_equiv_pos_as_xyz
'x, y, z'
'-x, y, -z+1/2'
'x+1/2, y+1/2, z'
'-x+1/2, y+1/2, -z+1/2'
'-x, -y, -z'
'x, -y, z-1/2'
'-x+1/2, -y+1/2, -z'
'x+1/2, -y+1/2, z-1/2'

loop_
_atom_site_label
_atom_site_type_symbol
_atom_site_fract_x
_atom_site_fract_y
_atom_site_fract_z
_atom_site_U_iso_or_equiv
_atom_site_adp_type
_atom_site_occupancy
_atom_site_symmetry_multiplicity
_atom_site_calc_flag
_atom_site_refinement_flags
O1 O 0.5000 0.15189(8) 0.7500 0.0217(3) Uani 1 2 d S
O2 O 0.39619(5) 0.38812(6) 0.83857(10) 0.0242(2) Uani 1 1 d .
N1 N 0.44491(6) 0.27128(6) 0.78402(11) 0.0171(2) Uani 1 1 d .
H1A H 0.4058(10) 0.2435(11) 0.7986(17) 0.033(4) Uiso 1 1 d .
N2 N 0.31489(6) 0.18559(6) 0.82960(10) 0.0158(2) Uani 1 1 d .
C1 C 0.5000 0.22656(11) 0.7500 0.0166(4) Uani 1 2 d S
C2 C 0.44347(7) 0.35541(8) 0.79599(13) 0.0166(3) Uani 1 1 d .
C3 C 0.5000 0.40606(10) 0.7500 0.0162(4) Uani 1 2 d S
C4 C 0.44994(8) 0.46116(8) 0.62343(14) 0.0198(3) Uani 1 1 d .
H4A H 0.4865(8) 0.5006(9) 0.6025(15) 0.019(4) Uiso 1 1 d .
H4B H 0.4152(9) 0.4928(9) 0.6572(16) 0.027(4) Uiso 1 1 d .
C5 C 0.40086(9) 0.41340(10) 0.49046(15) 0.0269(3) Uani 1 1 d .
H5A H 0.3746(10) 0.4510(11) 0.4110(19) 0.039(5) Uiso 1 1 d .
H5B H 0.4377(10) 0.3782(11) 0.4586(17) 0.033(4) Uiso 1 1 d .
H5C H 0.3624(10) 0.3803(11) 0.5061(17) 0.035(4) Uiso 1 1 d .
C6 C 0.22545(8) 0.28283(8) 0.67341(14) 0.0229(3) Uani 1 1 d .
H6A H 0.2652(9) 0.2972(9) 0.6340(16) 0.026(4) Uiso 1 1 d .
C7 C 0.15412(9) 0.32095(9) 0.62559(16) 0.0284(3) Uani 1 1 d .
H7A H 0.1429(9) 0.3605(11) 0.5511(18) 0.032(4) Uiso 1 1 d .
C8 C 0.09587(8) 0.30184(9) 0.68389(16) 0.0286(3) Uani 1 1 d .
H8A H 0.0472(10) 0.3320(11) 0.6512(18) 0.037(5) Uiso 1 1 d .
C9 C 0.11027(7) 0.24391(9) 0.78713(14) 0.0238(3) Uani 1 1 d .
H9A H 0.0697(10) 0.2292(10) 0.8296(17) 0.030(4) Uiso 1 1 d .
C10 C 0.18370(7) 0.20118(8) 0.83925(13) 0.0176(3) Uani 1 1 d .
C11 C 0.20055(7) 0.14046(8) 0.94326(13) 0.0183(3) Uani 1 1 d .
H11A H 0.1618(9) 0.1261(9) 0.9835(16) 0.024(4) Uiso 1 1 d .
C12 C 0.27292(7) 0.10015(8) 0.98891(13) 0.0168(3) Uani 1 1 d .
C13 C 0.29324(8) 0.03568(8) 1.09227(14) 0.0217(3) Uani 1 1 d .
H13A H 0.2531(9) 0.0209(10) 1.1316(16) 0.028(4) Uiso 1 1 d .
C14 C 0.36478(8) -0.00142(8) 1.13314(14) 0.0235(3) Uani 1 1 d .
H14A H 0.3773(8) -0.0464(10) 1.2008(16) 0.025(4) Uiso 1 1 d .
C15 C 0.42137(8) 0.02508(8) 1.07577(13) 0.0208(3) Uani 1 1 d .
H15A H 0.4749(9) -0.0021(9) 1.1079(16) 0.024(4) Uiso 1 1 d .
C16 C 0.40484(7) 0.08695(8) 0.97811(13) 0.0169(3) Uani 1 1 d .
H16A H 0.4435(8) 0.1072(9) 0.9401(15) 0.019(4) Uiso 1 1 d .
C17 C 0.32958(7) 0.12611(8) 0.92946(12) 0.0151(3) Uani 1 1 d .
C18 C 0.24314(7) 0.22181(8) 0.78261(13) 0.0166(3) Uani 1 1 d .

loop_
_atom_site_aniso_label
_atom_site_aniso_U_11
_atom_site_aniso_U_22
_atom_site_aniso_U_33
_atom_site_aniso_U_23
_atom_site_aniso_U_13
_atom_site_aniso_U_12
O1 0.0246(7) 0.0142(6) 0.0319(7) 0.000 0.0168(6) 0.000
O2 0.0283(5) 0.0194(5) 0.0353(5) -0.0006(4) 0.0238(4) 0.0011(4)
N1 0.0183(5) 0.0147(5) 0.0236(6) 0.0009(4) 0.0139(4) -0.0013(4)
N2 0.0162(5) 0.0159(5) 0.0161(5) -0.0010(4) 0.0069(4) -0.0008(4)
C1 0.0179(8) 0.0164(8) 0.0171(8) 0.000 0.0082(7) 0.000
C2 0.0191(6) 0.0156(6) 0.0183(6) 0.0004(5) 0.0107(5) 0.0001(5)
C3 0.0193(8) 0.0140(8) 0.0204(9) 0.000 0.0133(7) 0.000
C4 0.0241(7) 0.0168(6) 0.0228(7) 0.0036(5) 0.0139(6) 0.0039(5)
C5 0.0282(7) 0.0267(8) 0.0248(7) 0.0034(6) 0.0086(6) 0.0000(6)
C6 0.0248(7) 0.0213(7) 0.0218(7) 0.0015(5) 0.0075(6) -0.0001(6)
C7 0.0312(8) 0.0219(7) 0.0257(7) 0.0048(6) 0.0026(6) 0.0057(6)
C8 0.0202(7) 0.0283(8) 0.0308(8) -0.0048(6) 0.0017(6) 0.0083(6)
C9 0.0160(6) 0.0282(7) 0.0257(7) -0.0079(6) 0.0056(5) 0.0014(6)
C10 0.0140(6) 0.0203(6) 0.0176(6) -0.0054(5) 0.0047(5) -0.0010(5)
C11 0.0162(6) 0.0235(7) 0.0179(6) -0.0055(5) 0.0095(5) -0.0049(5)
C12 0.0181(6) 0.0176(6) 0.0158(6) -0.0032(5) 0.0074(5) -0.0036(5)
C13 0.0260(7) 0.0227(7) 0.0191(6) 0.0007(5) 0.0117(6) -0.0037(6)
C14 0.0326(7) 0.0197(7) 0.0185(6) 0.0036(5) 0.0097(5) 0.0017(6)
C15 0.0216(6) 0.0210(7) 0.0179(6) -0.0020(5) 0.0050(5) 0.0049(5)
C16 0.0162(6) 0.0191(6) 0.0162(6) -0.0030(5) 0.0071(5) -0.0005(5)
C17 0.0162(6) 0.0160(6) 0.0140(6) -0.0033(5) 0.0066(5) -0.0020(5)
C18 0.0161(6) 0.0164(6) 0.0166(6) -0.0027(5) 0.0052(5) -0.0005(5)

loop_
_atom_type_symbol
_atom_type_description
_atom_type_scat_dispersion_real
_atom_type_scat_dispersion_imag
_atom_type_scat_source
C C 0.0033 0.0016 'International Tables Vol C Tables 4.2.6.8 and 6.1.1.4'
H H 0.0000 0.0000 'International Tables Vol C Tables 4.2.6.8 and 6.1.1.4'
N N 0.0061 0.0033 'International Tables Vol C Tables 4.2.6.8 and 6.1.1.4'
O O 0.0106 0.0060 'International Tables Vol C Tables 4.2.6.8 and 6.1.1.4'

loop_
_geom_angle_atom_site_label_1
_geom_angle_atom_site_label_2
_geom_angle_atom_site_label_3
_geom_angle
_geom_angle_site_symmetry_1
_geom_angle_site_symmetry_3
C2 N1 C1 125.77(11) . .
C2 N1 H1A 116.3(11) . .
C1 N1 H1A 118.0(11) . .
C17 N2 C18 118.38(10) . .
O1 C1 N1 121.76(8) . .
O1 C1 N1 121.76(8) . 2_656
N1 C1 N1 116.48(15) . 2_656
O2 C2 N1 120.30(11) . .
O2 C2 C3 121.21(12) . .
N1 C2 C3 118.45(11) . .
C2 C3 C2 114.30(14) . 2_656
C2 C3 C4 108.99(7) . 2_656
C2 C3 C4 107.53(7) 2_656 2_656
C2 C3 C4 107.54(7) . .
C2 C3 C4 108.99(7) 2_656 .
C4 C3 C4 109.42(15) 2_656 .
C5 C4 C3 113.98(12) . .
C5 C4 H4A 111.4(8) . .
C3 C4 H4A 107.7(8) . .
C5 C4 H4B 109.2(9) . .
C3 C4 H4B 106.5(9) . .
H4A C4 H4B 107.7(12) . .
C4 C5 H5A 110.6(10) . .
C4 C5 H5B 108.6(9) . .
H5A C5 H5B 106.0(13) . .
C4 C5 H5C 112.3(10) . .
H5A C5 H5C 108.7(14) . .
H5B C5 H5C 110.4(14) . .
C7 C6 C18 120.44(13) . .
C7 C6 H6A 120.4(9) . .
C18 C6 H6A 119.1(9) . .
C6 C7 C8 121.13(14) . .
C6 C7 H7A 119.2(10) . .
C8 C7 H7A 119.6(9) . .
C9 C8 C7 120.19(13) . .
C9 C8 H8A 120.9(10) . .
C7 C8 H8A 118.9(10) . .
C8 C9 C10 120.82(13) . .
C8 C9 H9A 121.5(9) . .
C10 C9 H9A 117.7(9) . .
C11 C10 C9 122.81(12) . .
C11 C10 C18 118.24(11) . .
C9 C10 C18 118.96(12) . .
C10 C11 C12 120.31(11) . .
C10 C11 H11A 119.6(9) . .
C12 C11 H11A 120.1(9) . .
C11 C12 C13 123.24(11) . .
C11 C12 C17 117.73(11) . .
C13 C12 C17 119.02(11) . .
C14 C13 C12 120.78(12) . .
C14 C13 H13A 123.1(9) . .
C12 C13 H13A 116.1(9) . .
C13 C14 C15 120.22(12) . .
C13 C14 H14A 120.2(9) . .
C15 C14 H14A 119.6(9) . .
C16 C15 C14 120.99(12) . .
C16 C15 H15A 119.2(8) . .
C14 C15 H15A 119.8(8) . .
C15 C16 C17 120.56(12) . .
C15 C16 H16A 122.1(8) . .
C17 C16 H16A 117.3(8) . .
N2 C17 C16 118.62(10) . .
N2 C17 C12 122.97(11) . .
C16 C17 C12 118.41(11) . .
N2 C18 C6 119.27(11) . .
N2 C18 C10 122.29(11) . .
C6 C18 C10 118.44(12) . .

loop_
_geom_bond_atom_site_label_1
_geom_bond_atom_site_label_2
_geom_bond_distance
_geom_bond_site_symmetry_2
O1 C1 1.214(2) .
O2 C2 1.2170(14) .
N1 C2 1.3743(16) .
N1 C1 1.3813(14) .
N1 H1A 0.901(17) .
N2 C17 1.3483(16) .
N2 C18 1.3535(16) .
C1 N1 1.3814(14) 2_656
C2 C3 1.5183(15) .
C3 C2 1.5184(15) 2_656
C3 C4 1.5509(17) 2_656
C3 C4 1.5509(17) .
C4 C5 1.522(2) .
C4 H4A 1.002(14) .
C4 H4B 0.968(15) .
C5 H5A 0.981(18) .
C5 H5B 1.020(17) .
C5 H5C 0.942(17) .
C6 C7 1.361(2) .
C6 C18 1.4263(18) .
C6 H6A 0.974(15) .
C7 C8 1.423(2) .
C7 H7A 0.950(17) .
C8 C9 1.354(2) .
C8 H8A 0.961(18) .
C9 C10 1.4279(18) .
C9 H9A 1.009(16) .
C10 C11 1.3883(18) .
C10 C18 1.4371(17) .
C11 C12 1.3931(18) .
C11 H11A 0.964(15) .
C12 C13 1.4262(18) .
C12 C17 1.4342(17) .
C13 C14 1.358(2) .
C13 H13A 0.981(16) .
C14 C15 1.4216(19) .
C14 H14A 0.967(16) .
C15 C16 1.3602(18) .
C15 H15A 1.011(15) .
C16 C17 1.4279(17) .
C16 H16A 0.975(14) .
